data_1001760
loop_
_publ_author_name
'Pelloquin, D'
'Michel, C'
'Hervieu, M'
'Studer, F'
'Raveau, B'

_publ_section_title
;
On the crystal structure of the "1201" superconductors Hg0.5 Bi0.5 Sr2-
x Lax Cu O5-d
;
_journal_coden_ASTM PHYCE6
_journal_name_full 'Physica C (Amsterdam) (152,1988-)'
_journal_page_first 195
_journal_page_last 209
_journal_paper_doi 10.1016/0921-4534(95)00722-9
_journal_volume 257
_journal_year 1996
_chemical_formula_structural '(Hg0.5 Bi0.5) (Sr1.5 La0.5) Cu O5'
_chemical_formula_sum 'Bi0.5 Cu Hg0.5 La0.5 O5 Sr1.5'
_chemical_name_systematic
;
Mercury bismuth strontium lanthanum copper oxide (0.5/0.5/1.5/0.5/1/5)
;
_space_group_IT_number 123
_symmetry_cell_setting tetragonal
_symmetry_Int_Tables_number 123
_symmetry_space_group_name_Hall '-P 4 2'
_symmetry_space_group_name_H-M 'P 4/m m m'
_cell_angle_alpha 90
_cell_angle_beta 90
_cell_angle_gamma 90
_cell_formula_units_Z 1
_cell_length_a 3.7769(1)
_cell_length_b 3.7769(1)
_cell_length_c 8.8252(3)
_cell_volume 125.9
_refine_ls_R_factor_all 0.046
_cod_original_formula_sum 'Bi.5 Cu Hg.5 La.5 O5 Sr1.5'
_cod_database_code 1001760

loop_
_symmetry_equiv_pos_as_xyz
x,y,z
-x,-y,z
-x,y,z
x,-y,z
-y,x,z
y,-x,z
y,x,z
-y,-x,z
-x,-y,-z
x,y,-z
x,-y,-z
-x,y,-z
y,-x,-z
-y,x,-z
-y,-x,-z
y,x,-z

loop_
_atom_site_label
_atom_site_type_symbol
_atom_site_symmetry_multiplicity
_atom_site_Wyckoff_symbol
_atom_site_fract_x
_atom_site_fract_y
_atom_site_fract_z
_atom_site_occupancy
_atom_site_attached_hydrogens
_atom_site_calc_flag
Hg1 Hg2+ 1 a 0. 0. 0. 0.5 0 d
Bi1 Bi5+ 1 a 0. 0. 0. 0.5 0 d
Sr1 Sr2+ 2 h 0.5 0.5 0.2929(3) 0.75 0 d
La1 La3+ 2 h 0.5 0.5 0.2929(3) 0.25 0 d
Cu1 Cu2+ 1 b 0. 0. 0.5 1. 0 d
O1 O2- 2 e 0.5 0. 0.5(4) 1. 0 d
O2 O2- 2 g 0. 0. 0.2280(4) 1. 0 d
O3 O2- 4 n 0.301(14) 0.5(4) 0. 0.10(1) 0 d
O4 O2- 4 j 0.385(4) 0.385(4) 0. 0.15(1) 0 d

loop_
_atom_type_symbol
_atom_type_oxidation_number
Hg2+ 2.000
Bi5+ 4.600
Sr2+ 2.000
La3+ 3.000
Cu2+ 2.200
O2- -2.000
